data_7116339
loop_
_publ_author_name
'Monika Warzecha'
'Jesus Calvo-Castro'
'Alan R. Kennedy'
'Alisdair N. Macpherson'
'Kenneth Shankland'
'Norman Shankland'
'Andrew J. McLean'
'Callum J. McHugh'

_publ_section_title
;
 Detection of nitroaromatic vapours with diketopyrrolopyrrole thin films:
 exploring the role of structural order and morphology on thin film
 properties and fluorescence quenching efficiency
;
_journal_name_full Chem.Commun.
_journal_page_first 1143
_journal_paper_doi 10.1039/C4cc08468C
_journal_volume 51
_journal_year 2015
_chemical_formula_sum 'C52 H48 N2 O4'
_chemical_formula_weight 764.92
_chemical_name_systematic
;
 ?
;
_space_group_IT_number 14
_symmetry_cell_setting monoclinic
_symmetry_space_group_name_Hall '-P 2yn'
_symmetry_space_group_name_H-M 'P 1 21/n 1'
_atom_sites_solution_hydrogens geom
_atom_sites_solution_primary direct
_atom_sites_solution_secondary difmap
_audit_creation_method SHELXL-97
_audit_update_record
;
2014-08-15 deposited with the CCDC.
2014-11-25 downloaded from the CCDC.
;
_cell_angle_alpha 90.00
_cell_angle_beta 116.490(2)
_cell_angle_gamma 90.00
_cell_formula_units_Z 2
_cell_length_a 20.5116(14)
_cell_length_b 5.1146(4)
_cell_length_c 21.4898(15)
_cell_measurement_reflns_used 16680
_cell_measurement_temperature 100(2)
_cell_measurement_theta_max 27.5
_cell_measurement_theta_min 2.9
_cell_volume 2017.8(3)
_computing_structure_refinement 'SHELXL-97 (Sheldrick, 2008)'
_diffrn_ambient_temperature 100(2)
_diffrn_detector_area_resol_mean 28.5714
_diffrn_measured_fraction_theta_full 0.998
_diffrn_measured_fraction_theta_max 0.996
_diffrn_measurement_device
;
AFC12 (Right): Kappa 3 circle
;
_diffrn_measurement_device_type
;
Rigaku Saturn724+ (2x2 bin mode)
;
_diffrn_measurement_method 'profile data from \w-scans'
_diffrn_radiation_monochromator Mirrors
_diffrn_radiation_type MoK\a
_diffrn_radiation_wavelength 0.71075
_diffrn_reflns_av_R_equivalents 0.0807
_diffrn_reflns_av_sigmaI/netI 0.0637
_diffrn_reflns_limit_h_max 26
_diffrn_reflns_limit_h_min -26
_diffrn_reflns_limit_k_max 6
_diffrn_reflns_limit_k_min -6
_diffrn_reflns_limit_l_max 27
_diffrn_reflns_limit_l_min -27
_diffrn_reflns_number 20043
_diffrn_reflns_theta_full 27.00
_diffrn_reflns_theta_max 27.47
_diffrn_reflns_theta_min 3.01
_diffrn_source 'Sealed Tube'
_exptl_absorpt_coefficient_mu 0.079
_exptl_absorpt_correction_T_max 1.000
_exptl_absorpt_correction_T_min 0.699
_exptl_absorpt_correction_type multi-scan
_exptl_crystal_colour Red
_exptl_crystal_density_diffrn 1.259
_exptl_crystal_density_method 'not measured'
_exptl_crystal_description Needle
_exptl_crystal_F_000 812
_exptl_crystal_size_max 0.43
_exptl_crystal_size_mid 0.01
_exptl_crystal_size_min 0.01
_refine_diff_density_max 0.275
_refine_diff_density_min -0.252
_refine_diff_density_rms 0.057
_refine_ls_extinction_method none
_refine_ls_goodness_of_fit_ref 1.022
_refine_ls_hydrogen_treatment constr
_refine_ls_matrix_type full
_refine_ls_number_parameters 263
_refine_ls_number_reflns 4616
_refine_ls_number_restraints 0
_refine_ls_restrained_S_all 1.022
_refine_ls_R_factor_all 0.0850
_refine_ls_R_factor_gt 0.0486
_refine_ls_shift/su_max 0.001
_refine_ls_shift/su_mean 0.000
_refine_ls_structure_factor_coef Fsqd
_refine_ls_weighting_details 'calc w=1/[\s^2^(Fo^2^)+(0.0569P)^2^+0.3576P] where P=(Fo^2^+2Fc^2^)/3'
_refine_ls_weighting_scheme calc
_refine_ls_wR_factor_gt 0.1058
_refine_ls_wR_factor_ref 0.1222
_reflns_number_gt 3144
_reflns_number_total 4616
_reflns_threshold_expression I>2\s(I)
_cod_data_source_file c4cc08468c2.cif
_cod_data_source_block 2013ncs0785
_cod_original_sg_symbol_H-M P21/n
_cod_database_code 7116339

loop_
_symmetry_equiv_pos_as_xyz
'x, y, z'
'-x+1/2, y+1/2, -z+1/2'
'-x, -y, -z'
'x-1/2, -y-1/2, z-1/2'

loop_
_atom_site_label
_atom_site_type_symbol
_atom_site_fract_x
_atom_site_fract_y
_atom_site_fract_z
_atom_site_U_iso_or_equiv
_atom_site_adp_type
_atom_site_occupancy
_atom_site_symmetry_multiplicity
_atom_site_calc_flag
_atom_site_refinement_flags
O1 O 0.40037(6) 1.5915(2) 0.35108(6) 0.0175(3) Uani 1 1 d .
O2 O 0.36168(6) 0.0141(2) 0.82301(6) 0.0191(3) Uani 1 1 d .
N1 N 0.39591(6) 1.3297(3) 0.43755(7) 0.0132(3) Uani 1 1 d .
C1 C 0.42894(8) 1.5180(3) 0.41165(8) 0.0138(3) Uani 1 1 d .
C2 C 0.50224(8) 1.4218(3) 0.52809(8) 0.0128(3) Uani 1 1 d .
C3 C 0.44004(8) 1.2719(3) 0.50748(8) 0.0118(3) Uani 1 1 d .
C4 C 0.33014(8) 1.1945(3) 0.38805(8) 0.0139(3) Uani 1 1 d .
H4A H 0.3254 1.0269 0.4087 0.017 Uiso 1 1 calc R
H4B H 0.3354 1.1536 0.3455 0.017 Uiso 1 1 calc R
C5 C 0.26122(8) 1.3539(3) 0.36817(8) 0.0128(3) Uani 1 1 d .
C6 C 0.25673(8) 1.5489(3) 0.41098(9) 0.0166(4) Uani 1 1 d .
H6 H 0.2975 1.5834 0.4543 0.020 Uiso 1 1 calc R
C7 C 0.19323(9) 1.6948(4) 0.39142(9) 0.0198(4) Uani 1 1 d .
H7 H 0.1909 1.8283 0.4211 0.024 Uiso 1 1 calc R
C8 C 0.13309(9) 1.6439(4) 0.32809(10) 0.0208(4) Uani 1 1 d .
H8 H 0.0897 1.7431 0.3144 0.025 Uiso 1 1 calc R
C9 C 0.13683(8) 1.4481(4) 0.28520(9) 0.0208(4) Uani 1 1 d .
H9 H 0.0957 1.4120 0.2422 0.025 Uiso 1 1 calc R
C10 C 0.20062(8) 1.3039(4) 0.30483(9) 0.0177(4) Uani 1 1 d .
H10 H 0.2029 1.1709 0.2750 0.021 Uiso 1 1 calc R
C11 C 0.42186(8) 1.0881(3) 0.54949(8) 0.0126(3) Uani 1 1 d .
C12 C 0.35090(8) 1.0339(3) 0.54083(8) 0.0152(4) Uani 1 1 d .
H12 H 0.3104 1.1189 0.5050 0.018 Uiso 1 1 calc R
C13 C 0.33966(8) 0.8576(3) 0.58419(9) 0.0157(4) Uani 1 1 d .
H13 H 0.2913 0.8245 0.5774 0.019 Uiso 1 1 calc R
C14 C 0.39781(8) 0.7265(3) 0.63796(8) 0.0136(3) Uani 1 1 d .
C15 C 0.46823(8) 0.7879(3) 0.64700(8) 0.0144(3) Uani 1 1 d .
H15 H 0.5089 0.7064 0.6835 0.017 Uiso 1 1 calc R
C16 C 0.47987(8) 0.9635(3) 0.60423(8) 0.0141(3) Uani 1 1 d .
H16 H 0.5283 1.0005 0.6121 0.017 Uiso 1 1 calc R
C17 C 0.38730(8) 0.5353(3) 0.68463(8) 0.0136(3) Uani 1 1 d .
C18 C 0.32318(8) 0.5216(3) 0.69280(9) 0.0164(4) Uani 1 1 d .
H18 H 0.2839 0.6356 0.6665 0.020 Uiso 1 1 calc R
C19 C 0.31584(8) 0.3455(3) 0.73843(9) 0.0169(4) Uani 1 1 d .
H19 H 0.2718 0.3397 0.7428 0.020 Uiso 1 1 calc R
C20 C 0.37299(8) 0.1769(3) 0.77786(9) 0.0156(4) Uani 1 1 d .
C21 C 0.43685(8) 0.1837(3) 0.77006(9) 0.0167(4) Uani 1 1 d .
H21 H 0.4759 0.0686 0.7962 0.020 Uiso 1 1 calc R
C22 C 0.44307(8) 0.3596(3) 0.72382(9) 0.0169(4) Uani 1 1 d .
H22 H 0.4866 0.3610 0.7185 0.020 Uiso 1 1 calc R
C23 C 0.41927(9) -0.1655(4) 0.86264(9) 0.0193(4) Uani 1 1 d .
H23A H 0.4648 -0.0686 0.8907 0.023 Uiso 1 1 calc R
H23B H 0.4281 -0.2856 0.8311 0.023 Uiso 1 1 calc R
C24 C 0.39624(10) -0.3190(4) 0.90968(10) 0.0231(4) Uani 1 1 d .
H24A H 0.4326 -0.4581 0.9329 0.028 Uiso 1 1 calc R
H24B H 0.3491 -0.4052 0.8807 0.028 Uiso 1 1 calc R
C25 C 0.38822(10) -0.1563(4) 0.96501(10) 0.0272(4) Uani 1 1 d .
H25A H 0.3490 -0.0262 0.9421 0.033 Uiso 1 1 calc R
H25B H 0.4341 -0.0598 0.9921 0.033 Uiso 1 1 calc R
C26 C 0.37054(12) -0.3216(5) 1.01458(12) 0.0373(5) Uani 1 1 d .
H26A H 0.3248 -0.4158 0.9882 0.056 Uiso 1 1 calc R
H26B H 0.3656 -0.2077 1.0489 0.056 Uiso 1 1 calc R
H26C H 0.4099 -0.4474 1.0385 0.056 Uiso 1 1 calc R

loop_
_atom_site_aniso_label
_atom_site_aniso_U_11
_atom_site_aniso_U_22
_atom_site_aniso_U_33
_atom_site_aniso_U_23
_atom_site_aniso_U_13
_atom_site_aniso_U_12
O1 0.0160(5) 0.0227(7) 0.0098(6) 0.0042(5) 0.0022(4) -0.0014(5)
O2 0.0179(5) 0.0217(7) 0.0180(6) 0.0062(5) 0.0081(5) 0.0005(5)
N1 0.0114(6) 0.0173(7) 0.0086(7) 0.0001(6) 0.0024(5) -0.0020(5)
C1 0.0128(7) 0.0170(9) 0.0111(8) -0.0006(7) 0.0050(6) 0.0001(6)
C2 0.0126(7) 0.0155(8) 0.0095(8) 0.0005(6) 0.0040(6) 0.0002(6)
C3 0.0111(7) 0.0149(8) 0.0092(8) -0.0003(6) 0.0044(6) 0.0012(6)
C4 0.0111(7) 0.0170(9) 0.0101(8) -0.0016(7) 0.0015(6) -0.0030(6)
C5 0.0126(7) 0.0135(8) 0.0115(8) 0.0009(7) 0.0046(6) -0.0021(6)
C6 0.0135(7) 0.0204(9) 0.0129(8) -0.0012(7) 0.0031(6) -0.0032(6)
C7 0.0205(8) 0.0202(9) 0.0200(9) -0.0034(7) 0.0101(7) -0.0006(7)
C8 0.0148(7) 0.0219(10) 0.0237(10) 0.0034(8) 0.0066(7) 0.0032(7)
C9 0.0136(7) 0.0270(10) 0.0157(9) -0.0001(8) 0.0010(6) -0.0016(7)
C10 0.0153(7) 0.0200(9) 0.0139(8) -0.0023(7) 0.0030(6) -0.0001(6)
C11 0.0132(7) 0.0141(8) 0.0102(8) -0.0033(7) 0.0050(6) -0.0024(6)
C12 0.0119(7) 0.0201(9) 0.0108(8) 0.0003(7) 0.0025(6) 0.0000(6)
C13 0.0119(7) 0.0189(9) 0.0160(8) -0.0021(7) 0.0060(6) -0.0030(6)
C14 0.0152(7) 0.0152(8) 0.0110(8) -0.0032(7) 0.0065(6) -0.0021(6)
C15 0.0127(7) 0.0184(9) 0.0110(8) 0.0013(7) 0.0042(6) 0.0020(6)
C16 0.0123(7) 0.0185(9) 0.0127(8) -0.0018(7) 0.0067(6) -0.0020(6)
C17 0.0161(7) 0.0146(9) 0.0104(8) -0.0013(6) 0.0061(6) -0.0023(6)
C18 0.0151(7) 0.0184(9) 0.0146(8) 0.0009(7) 0.0054(6) 0.0007(6)
C19 0.0146(7) 0.0208(9) 0.0174(9) 0.0002(7) 0.0089(6) -0.0023(6)
C20 0.0193(8) 0.0157(8) 0.0128(8) 0.0000(7) 0.0081(6) -0.0031(6)
C21 0.0169(7) 0.0168(9) 0.0164(9) 0.0019(7) 0.0073(6) 0.0023(6)
C22 0.0158(7) 0.0188(9) 0.0173(9) -0.0013(7) 0.0084(6) -0.0010(6)
C23 0.0191(8) 0.0210(9) 0.0164(9) 0.0039(7) 0.0068(7) -0.0003(7)
C24 0.0273(9) 0.0241(10) 0.0189(9) 0.0038(8) 0.0112(7) -0.0015(7)
C25 0.0325(10) 0.0328(11) 0.0188(10) -0.0009(9) 0.0137(8) -0.0056(8)
C26 0.0477(12) 0.0441(13) 0.0293(12) 0.0021(10) 0.0254(10) -0.0045(10)

loop_
_atom_type_symbol
_atom_type_description
_atom_type_scat_dispersion_real
_atom_type_scat_dispersion_imag
_atom_type_scat_source
O O 0.0106 0.0060 'International Tables Vol C Tables 4.2.6.8 and 6.1.1.4'
N N 0.0061 0.0033 'International Tables Vol C Tables 4.2.6.8 and 6.1.1.4'
C C 0.0033 0.0016 'International Tables Vol C Tables 4.2.6.8 and 6.1.1.4'
H H 0.0000 0.0000 'International Tables Vol C Tables 4.2.6.8 and 6.1.1.4'

loop_
_geom_angle_atom_site_label_1
_geom_angle_atom_site_label_2
_geom_angle_atom_site_label_3
_geom_angle
_geom_angle_site_symmetry_1
_geom_angle_site_symmetry_3
C20 O2 C23 116.90(13) . .
C3 N1 C1 111.73(12) . .
C3 N1 C4 128.72(14) . .
C1 N1 C4 118.63(13) . .
O1 C1 N1 122.48(14) . .
O1 C1 C2 133.87(15) . 3_686
N1 C1 C2 103.63(13) . 3_686
C3 C2 C2 109.91(16) . 3_686
C3 C2 C1 142.21(16) . 3_686
C2 C2 C1 107.85(17) 3_686 3_686
C2 C3 N1 106.85(14) . .
C2 C3 C11 127.77(14) . .
N1 C3 C11 125.38(13) . .
N1 C4 C5 112.98(14) . .
N1 C4 H4A 109.0 . .
C5 C4 H4A 109.0 . .
N1 C4 H4B 109.0 . .
C5 C4 H4B 109.0 . .
H4A C4 H4B 107.8 . .
C6 C5 C10 118.95(15) . .
C6 C5 C4 121.88(14) . .
C10 C5 C4 119.17(15) . .
C5 C6 C7 120.97(15) . .
C5 C6 H6 119.5 . .
C7 C6 H6 119.5 . .
C6 C7 C8 119.69(17) . .
C6 C7 H7 120.2 . .
C8 C7 H7 120.2 . .
C9 C8 C7 119.78(16) . .
C9 C8 H8 120.1 . .
C7 C8 H8 120.1 . .
C8 C9 C10 120.26(15) . .
C8 C9 H9 119.9 . .
C10 C9 H9 119.9 . .
C9 C10 C5 120.34(16) . .
C9 C10 H10 119.8 . .
C5 C10 H10 119.8 . .
C16 C11 C12 117.53(15) . .
C16 C11 C3 117.16(13) . .
C12 C11 C3 125.27(14) . .
C13 C12 C11 120.65(14) . .
C13 C12 H12 119.7 . .
C11 C12 H12 119.7 . .
C12 C13 C14 121.83(14) . .
C12 C13 H13 119.1 . .
C14 C13 H13 119.1 . .
C15 C14 C13 116.75(15) . .
C15 C14 C17 120.29(14) . .
C13 C14 C17 122.95(14) . .
C16 C15 C14 121.75(15) . .
C16 C15 H15 119.1 . .
C14 C15 H15 119.1 . .
C15 C16 C11 121.44(14) . .
C15 C16 H16 119.3 . .
C11 C16 H16 119.3 . .
C22 C17 C18 116.85(15) . .
C22 C17 C14 120.19(14) . .
C18 C17 C14 122.95(14) . .
C19 C18 C17 121.56(15) . .
C19 C18 H18 119.2 . .
C17 C18 H18 119.2 . .
C18 C19 C20 120.21(15) . .
C18 C19 H19 119.9 . .
C20 C19 H19 119.9 . .
O2 C20 C21 124.32(15) . .
O2 C20 C19 116.24(14) . .
C21 C20 C19 119.44(16) . .
C22 C21 C20 119.60(15) . .
C22 C21 H21 120.2 . .
C20 C21 H21 120.2 . .
C21 C22 C17 122.32(15) . .
C21 C22 H22 118.8 . .
C17 C22 H22 118.8 . .
O2 C23 C24 107.96(14) . .
O2 C23 H23A 110.1 . .
C24 C23 H23A 110.1 . .
O2 C23 H23B 110.1 . .
C24 C23 H23B 110.1 . .
H23A C23 H23B 108.4 . .
C23 C24 C25 114.48(16) . .
C23 C24 H24A 108.6 . .
C25 C24 H24A 108.6 . .
C23 C24 H24B 108.6 . .
C25 C24 H24B 108.6 . .
H24A C24 H24B 107.6 . .
C24 C25 C26 112.70(18) . .
C24 C25 H25A 109.1 . .
C26 C25 H25A 109.1 . .
C24 C25 H25B 109.1 . .
C26 C25 H25B 109.1 . .
H25A C25 H25B 107.8 . .
C25 C26 H26A 109.5 . .
C25 C26 H26B 109.5 . .
H26A C26 H26B 109.5 . .
C25 C26 H26C 109.5 . .
H26A C26 H26C 109.5 . .
H26B C26 H26C 109.5 . .

loop_
_geom_bond_atom_site_label_1
_geom_bond_atom_site_label_2
_geom_bond_distance
_geom_bond_site_symmetry_2
O1 C1 1.2241(19) .
O2 C20 1.375(2) .
O2 C23 1.438(2) .
N1 C3 1.397(2) .
N1 C1 1.426(2) .
N1 C4 1.4663(19) .
C1 C2 1.461(2) 3_686
C2 C3 1.381(2) .
C2 C2 1.416(3) 3_686
C2 C1 1.461(2) 3_686
C3 C11 1.462(2) .
C4 C5 1.519(2) .
C4 H4A 0.9900 .
C4 H4B 0.9900 .
C5 C6 1.387(2) .
C5 C10 1.398(2) .
C6 C7 1.394(2) .
C6 H6 0.9500 .
C7 C8 1.394(2) .
C7 H7 0.9500 .
C8 C9 1.386(3) .
C8 H8 0.9500 .
C9 C10 1.393(2) .
C9 H9 0.9500 .
C10 H10 0.9500 .
C11 C16 1.399(2) .
C11 C12 1.410(2) .
C12 C13 1.388(2) .
C12 H12 0.9500 .
C13 C14 1.406(2) .
C13 H13 0.9500 .
C14 C15 1.404(2) .
C14 C17 1.484(2) .
C15 C16 1.380(2) .
C15 H15 0.9500 .
C16 H16 0.9500 .
C17 C22 1.402(2) .
C17 C18 1.404(2) .
C18 C19 1.388(2) .
C18 H18 0.9500 .
C19 C20 1.396(2) .
C19 H19 0.9500 .
C20 C21 1.393(2) .
C21 C22 1.388(2) .
C21 H21 0.9500 .
C22 H22 0.9500 .
C23 C24 1.512(2) .
C23 H23A 0.9900 .
C23 H23B 0.9900 .
C24 C25 1.519(3) .
C24 H24A 0.9900 .
C24 H24B 0.9900 .
C25 C26 1.525(3) .
C25 H25A 0.9900 .
C25 H25B 0.9900 .
C26 H26A 0.9800 .
C26 H26B 0.9800 .
C26 H26C 0.9800 .

loop_
_geom_torsion_atom_site_label_1
_geom_torsion_atom_site_label_2
_geom_torsion_atom_site_label_3
_geom_torsion_atom_site_label_4
_geom_torsion
_geom_torsion_site_symmetry_1
_geom_torsion_site_symmetry_4
C3 N1 C1 O1 178.07(15) . .
C4 N1 C1 O1 8.1(2) . .
C3 N1 C1 C2 -0.91(18) . 3_686
C4 N1 C1 C2 -170.88(13) . 3_686
C2 C2 C3 N1 0.8(2) 3_686 .
C1 C2 C3 N1 178.7(2) 3_686 .
C2 C2 C3 C11 -178.73(18) 3_686 .
C1 C2 C3 C11 -0.8(3) 3_686 .
C1 N1 C3 C2 0.12(18) . .
C4 N1 C3 C2 168.82(15) . .
C1 N1 C3 C11 179.63(15) . .
C4 N1 C3 C11 -11.7(3) . .
C3 N1 C4 C5 110.13(18) . .
C1 N1 C4 C5 -81.84(18) . .
N1 C4 C5 C6 -23.9(2) . .
N1 C4 C5 C10 155.82(15) . .
C10 C5 C6 C7 -0.4(3) . .
C4 C5 C6 C7 179.31(16) . .
C5 C6 C7 C8 0.3(3) . .
C6 C7 C8 C9 0.2(3) . .
C7 C8 C9 C10 -0.6(3) . .
C8 C9 C10 C5 0.5(3) . .
C6 C5 C10 C9 0.0(3) . .
C4 C5 C10 C9 -179.72(16) . .
C2 C3 C11 C16 -29.2(2) . .
N1 C3 C11 C16 151.35(15) . .
C2 C3 C11 C12 148.32(17) . .
N1 C3 C11 C12 -31.1(3) . .
C16 C11 C12 C13 -1.7(2) . .
C3 C11 C12 C13 -179.27(16) . .
C11 C12 C13 C14 -0.1(3) . .
C12 C13 C14 C15 1.7(3) . .
C12 C13 C14 C17 -179.43(16) . .
C13 C14 C15 C16 -1.5(3) . .
C17 C14 C15 C16 179.57(15) . .
C14 C15 C16 C11 -0.3(3) . .
C12 C11 C16 C15 1.9(2) . .
C3 C11 C16 C15 179.66(15) . .
C15 C14 C17 C22 -18.8(2) . .
C13 C14 C17 C22 162.37(16) . .
C15 C14 C17 C18 160.35(16) . .
C13 C14 C17 C18 -18.5(3) . .
C22 C17 C18 C19 1.1(2) . .
C14 C17 C18 C19 -178.10(16) . .
C17 C18 C19 C20 0.3(3) . .
C23 O2 C20 C21 -2.2(2) . .
C23 O2 C20 C19 178.39(15) . .
C18 C19 C20 O2 178.30(15) . .
C18 C19 C20 C21 -1.2(3) . .
O2 C20 C21 C22 -178.76(16) . .
C19 C20 C21 C22 0.7(3) . .
C20 C21 C22 C17 0.7(3) . .
C18 C17 C22 C21 -1.6(2) . .
C14 C17 C22 C21 177.60(16) . .
C20 O2 C23 C24 178.60(14) . .
O2 C23 C24 C25 -65.33(19) . .
C23 C24 C25 C26 -175.69(16) . .
